data_4110565
loop_
_publ_author_name
'Liqin Qiu'
'Fuk Yee Kwong'
'Jing Wu'
'Wai Har Lam'
'Shusun Chan'
'Wing-Yiu Yu'
'Yue-Ming Li'
'Rongwei Guo'
'Zhongyuan Zhou'
'Albert S. C. Chan'

_publ_section_title
;
 A New Class of Versatile Chiral-Bridged Atropisomeric Diphosphine
 Ligands: Remarkably Efficient Ligand Syntheses and Their Applications in
 Highly Enantioselective Hydrogenation Reactions
;
_journal_name_full 'Journal of the American Chemical Society'
_journal_page_first 5955
_journal_page_last 5965
_journal_paper_doi 10.1021/ja0602694
_journal_volume 128
_journal_year 2006
_chemical_formula_sum 'C41 H36 O4 P2'
_chemical_formula_weight 1309.28
_chemical_name_systematic
; 
 ? 
;
_space_group_IT_number 1
_symmetry_cell_setting triclinic
_symmetry_space_group_name_Hall 'P 1'
_symmetry_space_group_name_H-M 'P 1'
_atom_sites_solution_hydrogens geom
_atom_sites_solution_primary direct
_atom_sites_solution_secondary difmap
_audit_creation_method SHELXL-97
_cell_angle_alpha 85.608(3)
_cell_angle_beta 84.918(3)
_cell_angle_gamma 69.340(2)
_cell_formula_units_Z 2
_cell_length_a 10.9522(13)
_cell_length_b 12.8449(15)
_cell_length_c 13.4477(15)
_cell_measurement_reflns_used 3025
_cell_measurement_temperature 294(2)
_cell_measurement_theta_max 27.5
_cell_measurement_theta_min 1
_cell_volume 1761.1(4)
_computing_cell_refinement 'Bruker SMART'
_computing_data_collection 'Bruker SMART'
_computing_data_reduction 'Bruker SHELXTL'
_computing_molecular_graphics 'Bruker SHELXTL'
_computing_publication_material 'Bruker SHELXTL'
_computing_structure_refinement 'SHELXL-97 (Sheldrick, 1997)'
_computing_structure_solution 'SHELXS-97 (Sheldrick, 1990)'
_diffrn_ambient_temperature 294(2)
_diffrn_measured_fraction_theta_full 0.984
_diffrn_measured_fraction_theta_max 0.984
_diffrn_measurement_device_type 'CCD area detector'
_diffrn_measurement_method 'phi and omega scans'
_diffrn_radiation_monochromator graphite
_diffrn_radiation_source 'fine-focus sealed tube'
_diffrn_radiation_type MoK\a
_diffrn_radiation_wavelength 0.71073
_diffrn_reflns_av_R_equivalents 0.0354
_diffrn_reflns_av_sigmaI/netI 0.1297
_diffrn_reflns_limit_h_max 11
_diffrn_reflns_limit_h_min -14
_diffrn_reflns_limit_k_max 16
_diffrn_reflns_limit_k_min -16
_diffrn_reflns_limit_l_max 14
_diffrn_reflns_limit_l_min -17
_diffrn_reflns_number 12159
_diffrn_reflns_theta_full 27.57
_diffrn_reflns_theta_max 27.57
_diffrn_reflns_theta_min 2.12
_exptl_absorpt_coefficient_mu 0.164
_exptl_absorpt_correction_T_max 0.9648
_exptl_absorpt_correction_T_min 0.9525
_exptl_absorpt_correction_type empirical
_exptl_absorpt_process_details 'SADABS; Sheldrick 1996'
_exptl_crystal_colour colorless
_exptl_crystal_density_diffrn 1.235
_exptl_crystal_description prism
_exptl_crystal_F_000 688
_exptl_crystal_size_max 0.30
_exptl_crystal_size_mid 0.26
_exptl_crystal_size_min 0.22
_refine_diff_density_max 0.882
_refine_diff_density_min -0.281
_refine_diff_density_rms 0.068
_refine_ls_abs_structure_details 'Flack H D (1983), Acta Cryst. A39, 876-881'
_refine_ls_abs_structure_Flack 0.09(13)
_refine_ls_extinction_method none
_refine_ls_goodness_of_fit_ref 1.023
_refine_ls_hydrogen_treatment constr
_refine_ls_matrix_type full
_refine_ls_number_parameters 839
_refine_ls_number_reflns 9714
_refine_ls_number_restraints 78
_refine_ls_restrained_S_all 1.023
_refine_ls_R_factor_all 0.1332
_refine_ls_R_factor_gt 0.0612
_refine_ls_shift/su_max 0.005
_refine_ls_shift/su_mean 0.000
_refine_ls_structure_factor_coef Fsqd
_refine_ls_weighting_details 'calc w=1/[\s^2^(Fo^2^)+(0.0630P)^2^+0.0000P] where P=(Fo^2^+2Fc^2^)/3'
_refine_ls_weighting_scheme calc
_refine_ls_wR_factor_gt 0.1567
_refine_ls_wR_factor_ref 0.1776
_reflns_number_gt 4414
_reflns_number_total 9714
_reflns_threshold_expression >2sigma(I)
_cod_data_source_file ja0602694si20060303_022146.cif
_cod_data_source_block q3_for_SRR-6b
_cod_database_code 4110565

loop_
_symmetry_equiv_pos_as_xyz
'x, y, z'

loop_
_atom_site_label
_atom_site_type_symbol
_atom_site_fract_x
_atom_site_fract_y
_atom_site_fract_z
_atom_site_U_iso_or_equiv
_atom_site_adp_type
_atom_site_occupancy
_atom_site_symmetry_multiplicity
_atom_site_calc_flag
_atom_site_refinement_flags
P1 P 0.62373(12) -0.54127(10) 0.11628(9) 0.0437(4) Uani 1 1 d .
P2 P 0.81457(12) -0.34768(10) 0.21762(10) 0.0456(4) Uani 1 1 d .
O1 O 0.6423(3) -0.5482(3) 0.2244(2) 0.0571(10) Uani 1 1 d .
O2 O 0.8844(3) -0.4624(3) 0.1880(3) 0.0602(11) Uani 1 1 d .
O3 O 0.3191(3) -0.2431(3) 0.1728(2) 0.0558(10) Uani 1 1 d .
O4 O 0.4793(3) -0.1150(2) 0.0764(2) 0.0537(10) Uani 1 1 d .
C1 C 0.6221(4) -0.4135(4) 0.0462(3) 0.0431(13) Uani 1 1 d .
C2 C 0.6485(5) -0.4175(4) -0.0569(3) 0.0522(15) Uani 1 1 d .
H2B H 0.6857 -0.4859 -0.0861 0.063 Uiso 1 1 calc R
C3 C 0.6197(5) -0.3202(4) -0.1156(4) 0.0615(17) Uani 1 1 d .
H3A H 0.6391 -0.3233 -0.1843 0.074 Uiso 1 1 calc R
C4 C 0.5616(5) -0.2169(4) -0.0725(4) 0.0592(16) Uani 1 1 d .
H4A H 0.5417 -0.1512 -0.1121 0.071 Uiso 1 1 calc R
C5 C 0.5344(4) -0.2138(4) 0.0286(3) 0.0422(13) Uani 1 1 d .
C6 C 0.5698(4) -0.3090(3) 0.0904(3) 0.0360(12) Uani 1 1 d .
C7 C 0.5458(4) -0.2973(4) 0.2010(3) 0.0387(12) Uani 1 1 d .
C8 C 0.4153(4) -0.2630(4) 0.2400(3) 0.0438(13) Uani 1 1 d .
C9 C 0.3866(5) -0.2470(4) 0.3394(4) 0.0565(15) Uani 1 1 d .
H9A H 0.2996 -0.2202 0.3640 0.068 Uiso 1 1 calc R
C10 C 0.4846(5) -0.2699(4) 0.4041(4) 0.0608(16) Uani 1 1 d .
H10A H 0.4644 -0.2627 0.4725 0.073 Uiso 1 1 calc R
C11 C 0.6092(5) -0.3025(4) 0.3675(4) 0.0547(15) Uani 1 1 d .
H11A H 0.6748 -0.3180 0.4117 0.066 Uiso 1 1 calc R
C12 C 0.6450(4) -0.3143(3) 0.2646(3) 0.0416(13) Uani 1 1 d .
C13 C 0.2258(5) -0.1321(4) 0.1613(4) 0.0668(16) Uani 1 1 d .
H13A H 0.2334 -0.0850 0.2127 0.080 Uiso 1 1 calc R
C14 C 0.2528(6) -0.0830(5) 0.0521(5) 0.083(2) Uani 1 1 d .
H14A H 0.2705 -0.1411 0.0053 0.100 Uiso 1 1 calc R
H14B H 0.1736 -0.0233 0.0336 0.100 Uiso 1 1 calc R
C15 C 0.3586(5) -0.0409(4) 0.0411(4) 0.0666(18) Uani 1 1 d .
H15A H 0.3738 -0.0244 -0.0303 0.080 Uiso 1 1 calc R
C16 C 0.3376(7) 0.0609(6) 0.0938(6) 0.115(3) Uani 1 1 d .
H16A H 0.3007 0.0538 0.1603 0.173 Uiso 1 1 calc R
H16B H 0.2788 0.1238 0.0585 0.173 Uiso 1 1 calc R
H16C H 0.4197 0.0714 0.0970 0.173 Uiso 1 1 calc R
C17 C 0.0946(5) -0.1430(6) 0.1707(5) 0.096(2) Uani 1 1 d .
H17A H 0.0908 -0.1927 0.1223 0.144 Uiso 1 1 calc R
H17B H 0.0288 -0.0712 0.1594 0.144 Uiso 1 1 calc R
H17C H 0.0793 -0.1721 0.2367 0.144 Uiso 1 1 calc R
C18 C 0.4673(4) -0.5524(3) 0.0975(3) 0.0467(14) Uani 1 1 d D
C19 C 0.4436(4) -0.6481(3) 0.1315(4) 0.0628(17) Uani 1 1 d D
H19A H 0.5115 -0.7103 0.1538 0.075 Uiso 1 1 calc R
C20 C 0.3176(4) -0.6514(4) 0.1323(4) 0.0644(16) Uani 1 1 d D
H20A H 0.3015 -0.7155 0.1561 0.077 Uiso 1 1 calc R
C21 C 0.2170(5) -0.5601(3) 0.0981(4) 0.087(2) Uani 1 1 d D
H21A H 0.1326 -0.5619 0.1008 0.104 Uiso 1 1 calc R
C22 C 0.2413(4) -0.4650(4) 0.0595(5) 0.0944(19) Uani 1 1 d D
H22A H 0.1747 -0.4043 0.0335 0.113 Uiso 1 1 calc R
C23 C 0.3652(4) -0.4628(4) 0.0606(4) 0.0612(17) Uani 1 1 d D
H23A H 0.3815 -0.3990 0.0357 0.073 Uiso 1 1 calc R
C24 C 0.7442(4) -0.6536(3) 0.0510(3) 0.0471(14) Uani 1 1 d D
C25 C 0.8705(4) -0.6899(4) 0.0810(4) 0.080(2) Uani 1 1 d D
H25A H 0.8903 -0.6536 0.1311 0.096 Uiso 1 1 calc R
C26 C 0.9677(6) -0.7785(4) 0.0384(4) 0.111(3) Uani 1 1 d D
H26A H 1.0513 -0.8031 0.0614 0.133 Uiso 1 1 calc R
C27 C 0.9407(4) -0.8310(5) -0.0388(4) 0.095(3) Uani 1 1 d D
H27A H 1.0064 -0.8899 -0.0690 0.113 Uiso 1 1 calc R
C28 C 0.8152(4) -0.7950(4) -0.0703(4) 0.0709(19) Uani 1 1 d D
H28A H 0.7955 -0.8306 -0.1211 0.085 Uiso 1 1 calc R
C29 C 0.7186(4) -0.7057(3) -0.0263(3) 0.0577(16) Uani 1 1 d D
H29A H 0.6351 -0.6804 -0.0495 0.069 Uiso 1 1 calc R
C30 C 0.8155(4) -0.2485(4) 0.1141(3) 0.0463(14) Uani 1 1 d .
C31 C 0.8874(5) -0.2872(4) 0.0278(4) 0.0583(16) Uani 1 1 d .
H31A H 0.9285 -0.3636 0.0220 0.070 Uiso 1 1 calc R
C32 C 0.9002(6) -0.2161(5) -0.0503(4) 0.0747(19) Uani 1 1 d .
H32A H 0.9496 -0.2444 -0.1083 0.090 Uiso 1 1 calc R
C33 C 0.8398(5) -0.1026(5) -0.0430(4) 0.0719(18) Uani 1 1 d .
H33A H 0.8484 -0.0543 -0.0961 0.086 Uiso 1 1 calc R
C34 C 0.7674(5) -0.0614(4) 0.0426(4) 0.0668(18) Uani 1 1 d .
H34A H 0.7250 0.0150 0.0475 0.080 Uiso 1 1 calc R
C35 C 0.7576(5) -0.1343(4) 0.1222(4) 0.0540(16) Uani 1 1 d .
H35A H 0.7117 -0.1062 0.1815 0.065 Uiso 1 1 calc R
C36 C 0.8947(4) -0.3108(4) 0.3135(3) 0.0406(13) Uani 1 1 d .
C37 C 0.8481(5) -0.2111(4) 0.3621(3) 0.0538(15) Uani 1 1 d .
H37A H 0.7653 -0.1607 0.3495 0.065 Uiso 1 1 calc R
C38 C 0.9195(5) -0.1852(5) 0.4272(4) 0.0649(18) Uani 1 1 d .
H38A H 0.8850 -0.1187 0.4598 0.078 Uiso 1 1 calc R
C39 C 1.0415(5) -0.2566(5) 0.4445(4) 0.0699(18) Uani 1 1 d .
H39A H 1.0898 -0.2370 0.4884 0.084 Uiso 1 1 calc R
C40 C 1.0963(5) -0.3563(4) 0.4000(4) 0.0679(18) Uani 1 1 d .
H40A H 1.1792 -0.4055 0.4139 0.081 Uiso 1 1 calc R
C41 C 1.0197(5) -0.3804(4) 0.3315(4) 0.0610(17) Uani 1 1 d .
H41A H 1.0554 -0.4459 0.2974 0.073 Uiso 1 1 calc R
P3 P 0.59484(14) 0.03156(11) 0.64502(10) 0.0553(4) Uani 1 1 d .
P4 P 0.20788(13) 0.24372(11) 0.57671(10) 0.0517(4) Uani 1 1 d .
O5 O 0.5661(4) -0.0683(3) 0.6853(3) 0.0693(12) Uani 1 1 d .
O6 O 0.2580(3) 0.1335(3) 0.6323(3) 0.0668(11) Uani 1 1 d .
O7 O 0.6026(3) 0.3653(3) 0.5921(3) 0.0606(10) Uani 1 1 d .
O8 O 0.3523(3) 0.4552(3) 0.7137(2) 0.0573(10) Uani 1 1 d .
C42 C 0.5045(4) 0.1527(4) 0.7156(3) 0.0449(14) Uani 1 1 d .
C43 C 0.5127(5) 0.1290(4) 0.8169(4) 0.0625(16) Uani 1 1 d .
H43A H 0.5512 0.0555 0.8401 0.075 Uiso 1 1 calc R
C44 C 0.4649(5) 0.2123(5) 0.8854(4) 0.0717(18) Uani 1 1 d .
H44A H 0.4696 0.1942 0.9536 0.086 Uiso 1 1 calc R
C45 C 0.4111(5) 0.3205(4) 0.8520(4) 0.0601(16) Uani 1 1 d .
H45A H 0.3793 0.3766 0.8973 0.072 Uiso 1 1 calc R
C46 C 0.4036(4) 0.3473(4) 0.7498(4) 0.0491(14) Uani 1 1 d .
C47 C 0.4453(4) 0.2639(4) 0.6809(3) 0.0447(13) Uani 1 1 d .
C48 C 0.4285(3) 0.3046(3) 0.5730(3) 0.0396(13) Uani 1 1 d D
C49 C 0.5068(4) 0.3639(3) 0.5322(3) 0.0467(14) Uani 1 1 d D
C50 C 0.4989(4) 0.4095(4) 0.4346(3) 0.0557(16) Uani 1 1 d D
H50A H 0.5553 0.4455 0.4075 0.067 Uiso 1 1 calc R
C51 C 0.4024(4) 0.3986(4) 0.3794(3) 0.0535(15) Uani 1 1 d D
H51A H 0.3923 0.4304 0.3148 0.064 Uiso 1 1 calc R
C52 C 0.3207(5) 0.3411(4) 0.4188(3) 0.0637(18) Uani 1 1 d D
H52A H 0.2593 0.3329 0.3795 0.076 Uiso 1 1 calc R
C53 C 0.3306(4) 0.2957(3) 0.5169(3) 0.0426(11) Uani 1 1 d D
C54 C 0.6150(6) 0.4738(5) 0.6058(5) 0.0709(18) Uani 1 1 d .
H54A H 0.6412 0.5018 0.5406 0.085 Uiso 1 1 calc R
C55 C 0.4885(7) 0.5585(5) 0.6430(6) 0.120(3) Uani 1 1 d .
H55A H 0.4300 0.5772 0.5891 0.144 Uiso 1 1 calc R
H55B H 0.5062 0.6253 0.6545 0.144 Uiso 1 1 calc R
C56 C 0.4134(5) 0.5319(4) 0.7371(4) 0.0636(17) Uani 1 1 d .
H56A H 0.4744 0.4978 0.7893 0.076 Uiso 1 1 calc R
C57 C 0.7239(6) 0.4502(6) 0.6711(5) 0.114(2) Uani 1 1 d .
H57A H 0.6978 0.4290 0.7373 0.171 Uiso 1 1 calc R
H57B H 0.7464 0.5158 0.6734 0.171 Uiso 1 1 calc R
H57C H 0.7984 0.3907 0.6452 0.171 Uiso 1 1 calc R
C58 C 0.3076(7) 0.6364(5) 0.7751(6) 0.114(3) Uani 1 1 d .
H58A H 0.2629 0.6807 0.7197 0.171 Uiso 1 1 calc R
H58B H 0.3467 0.6786 0.8090 0.171 Uiso 1 1 calc R
H58C H 0.2463 0.6159 0.8206 0.171 Uiso 1 1 calc R
C59 C 0.7616(5) 0.0129(5) 0.6643(4) 0.0584(17) Uani 1 1 d .
C60 C 0.8491(6) -0.0931(6) 0.6795(4) 0.084(2) Uani 1 1 d .
H60A H 0.8212 -0.1537 0.6805 0.101 Uiso 1 1 calc R
C61 C 0.9788(6) -0.1104(6) 0.6934(5) 0.095(3) Uani 1 1 d .
H61A H 1.0365 -0.1827 0.7046 0.114 Uiso 1 1 calc R
C62 C 1.0207(8) -0.0295(7) 0.6913(5) 0.113(3) Uani 1 1 d .
H62A H 1.1091 -0.0446 0.6980 0.135 Uiso 1 1 calc R
C63 C 0.9377(7) 0.0818(6) 0.6790(5) 0.0915(19) Uani 1 1 d .
H63A H 0.9696 0.1397 0.6818 0.110 Uiso 1 1 calc R
C64 C 0.8045(5) 0.1046(6) 0.6624(4) 0.080(2) Uani 1 1 d .
H64A H 0.7477 0.1771 0.6506 0.096 Uiso 1 1 calc R
C65 C 0.5779(5) 0.0539(4) 0.5132(4) 0.0553(16) Uani 1 1 d .
C66 C 0.6455(5) 0.1095(4) 0.4498(4) 0.0617(17) Uani 1 1 d .
H66A H 0.7011 0.1384 0.4770 0.074 Uiso 1 1 calc R
C67 C 0.6320(6) 0.1227(5) 0.3475(4) 0.0679(16) Uani 1 1 d .
H67A H 0.6744 0.1634 0.3073 0.082 Uiso 1 1 calc R
C68 C 0.5581(6) 0.0769(5) 0.3076(4) 0.072(2) Uani 1 1 d .
H68A H 0.5492 0.0856 0.2390 0.086 Uiso 1 1 calc R
C69 C 0.4942(6) 0.0165(4) 0.3654(4) 0.080(2) Uani 1 1 d .
H69A H 0.4447 -0.0162 0.3350 0.097 Uiso 1 1 calc R
C70 C 0.5022(5) 0.0034(4) 0.4683(4) 0.0639(17) Uani 1 1 d .
H70A H 0.4588 -0.0376 0.5069 0.077 Uiso 1 1 calc R
C71 C 0.1152(4) 0.3524(3) 0.6592(3) 0.0595(15) Uani 1 1 d D
C72 C 0.0782(5) 0.3245(4) 0.7561(3) 0.081(2) Uani 1 1 d D
H72A H 0.1007 0.2504 0.7791 0.097 Uiso 1 1 calc R
C73 C 0.0066(6) 0.4104(4) 0.8178(4) 0.109(3) Uani 1 1 d D
H73A H -0.0194 0.3921 0.8825 0.131 Uiso 1 1 calc R
C74 C -0.0277(6) 0.5218(4) 0.7872(4) 0.104(2) Uani 1 1 d D
H74A H -0.0714 0.5776 0.8312 0.125 Uiso 1 1 calc R
C75 C 0.0051(6) 0.5471(5) 0.6900(4) 0.119(3) Uani 1 1 d D
H75A H -0.0214 0.6208 0.6655 0.143 Uiso 1 1 calc R
C76 C 0.0779(5) 0.4625(3) 0.6285(4) 0.075(2) Uani 1 1 d D
H76A H 0.1024 0.4812 0.5636 0.090 Uiso 1 1 calc R
C77 C 0.1019(5) 0.2406(3) 0.4833(4) 0.0649(17) Uani 1 1 d D
C78 C 0.0066(5) 0.3304(5) 0.4409(4) 0.092(2) Uani 1 1 d D
H78A H -0.0042 0.4014 0.4596 0.111 Uiso 1 1 calc R
C79 C -0.0746(6) 0.3193(4) 0.3710(5) 0.121(3) Uani 1 1 d D
H79A H -0.1390 0.3806 0.3434 0.146 Uiso 1 1 calc R
C80 C -0.0535(6) 0.2112(4) 0.3452(5) 0.114(2) Uani 1 1 d D
H80A H -0.1063 0.2014 0.2989 0.137 Uiso 1 1 calc R
C81 C 0.0407(5) 0.1173(5) 0.3839(4) 0.114(3) Uani 1 1 d D
H81A H 0.0538 0.0464 0.3634 0.137 Uiso 1 1 calc R
C82 C 0.1149(5) 0.1351(4) 0.4556(5) 0.102(2) Uani 1 1 d D
H82A H 0.1758 0.0736 0.4862 0.122 Uiso 1 1 calc R

loop_
_atom_site_aniso_label
_atom_site_aniso_U_11
_atom_site_aniso_U_22
_atom_site_aniso_U_33
_atom_site_aniso_U_23
_atom_site_aniso_U_13
_atom_site_aniso_U_12
P1 0.0503(7) 0.0443(6) 0.0378(7) -0.0033(6) -0.0026(6) -0.0181(6)
P2 0.0421(7) 0.0439(6) 0.0497(8) -0.0024(6) -0.0024(6) -0.0138(6)
O1 0.069(2) 0.0575(18) 0.048(2) 0.0053(16) -0.0091(17) -0.0270(16)
O2 0.0476(19) 0.0529(18) 0.076(2) -0.0201(17) 0.0007(18) -0.0101(16)
O3 0.0373(17) 0.0573(18) 0.073(2) -0.0149(17) -0.0029(17) -0.0139(15)
O4 0.0484(19) 0.0475(18) 0.059(2) -0.0062(16) -0.0097(17) -0.0073(16)
C1 0.031(2) 0.054(3) 0.044(3) -0.001(2) -0.006(2) -0.013(2)
C2 0.072(3) 0.045(3) 0.036(3) -0.002(2) -0.002(2) -0.016(2)
C3 0.084(4) 0.057(3) 0.042(3) -0.001(3) -0.014(3) -0.020(3)
C4 0.060(3) 0.055(3) 0.063(3) 0.010(3) -0.019(3) -0.020(3)
C5 0.040(2) 0.046(3) 0.039(3) 0.005(2) -0.009(2) -0.013(2)
C6 0.032(2) 0.042(2) 0.041(3) -0.003(2) -0.004(2) -0.0208(18)
C7 0.037(2) 0.048(2) 0.031(2) -0.004(2) -0.003(2) -0.013(2)
C8 0.044(3) 0.045(2) 0.046(3) 0.000(2) -0.006(2) -0.019(2)
C9 0.040(3) 0.070(3) 0.060(3) -0.018(3) 0.024(2) -0.024(2)
C10 0.049(3) 0.089(3) 0.052(3) -0.010(3) 0.003(3) -0.033(3)
C11 0.047(3) 0.071(3) 0.053(3) -0.002(3) -0.012(2) -0.027(2)
C12 0.046(3) 0.035(2) 0.040(3) 0.005(2) -0.006(2) -0.011(2)
C13 0.052(3) 0.058(3) 0.085(4) -0.005(3) -0.007(3) -0.012(3)
C14 0.089(4) 0.075(4) 0.089(4) 0.011(3) -0.035(4) -0.029(3)
C15 0.070(4) 0.050(3) 0.075(4) -0.011(3) -0.022(3) -0.010(3)
C16 0.085(5) 0.107(5) 0.147(7) 0.012(5) -0.018(5) -0.027(4)
C17 0.048(3) 0.114(5) 0.125(6) 0.016(4) -0.009(4) -0.031(3)
C18 0.045(3) 0.051(3) 0.044(3) -0.011(2) 0.008(2) -0.017(2)
C19 0.088(4) 0.056(3) 0.043(3) -0.003(2) 0.008(3) -0.028(3)
C20 0.073(3) 0.085(3) 0.060(3) -0.010(3) 0.008(3) -0.059(2)
C21 0.058(3) 0.106(4) 0.112(5) -0.048(4) 0.013(3) -0.044(3)
C22 0.102(4) 0.087(4) 0.110(5) -0.034(4) -0.016(4) -0.043(3)
C23 0.046(3) 0.060(3) 0.081(4) 0.000(3) -0.002(3) -0.024(2)
C24 0.058(3) 0.044(3) 0.039(3) -0.001(2) -0.007(2) -0.017(2)
C25 0.066(4) 0.074(4) 0.083(4) -0.019(3) -0.024(3) 0.006(3)
C26 0.065(4) 0.102(5) 0.135(6) -0.044(5) -0.030(4) 0.022(4)
C27 0.091(5) 0.063(4) 0.100(5) -0.012(4) 0.003(4) 0.010(4)
C28 0.085(4) 0.048(3) 0.074(4) -0.019(3) 0.014(3) -0.018(3)
C29 0.052(3) 0.059(3) 0.068(4) -0.013(3) 0.002(3) -0.026(2)
C30 0.031(2) 0.059(3) 0.048(3) -0.005(2) -0.005(2) -0.014(2)
C31 0.053(3) 0.076(3) 0.048(3) -0.006(3) -0.005(3) -0.023(3)
C32 0.101(4) 0.081(4) 0.044(3) -0.011(3) 0.017(3) -0.038(3)
C33 0.084(4) 0.095(4) 0.050(3) 0.006(3) -0.006(3) -0.049(3)
C34 0.090(4) 0.047(3) 0.064(4) 0.000(3) 0.003(3) -0.028(3)
C35 0.046(3) 0.054(3) 0.056(3) -0.002(3) -0.003(3) -0.010(2)
C36 0.042(3) 0.042(2) 0.036(3) 0.003(2) -0.008(2) -0.013(2)
C37 0.047(3) 0.065(3) 0.046(3) -0.004(3) -0.010(2) -0.013(3)
C38 0.061(3) 0.059(3) 0.067(4) -0.011(3) -0.008(3) -0.008(3)
C39 0.072(3) 0.085(4) 0.064(4) -0.005(3) -0.016(3) -0.038(3)
C40 0.058(3) 0.050(3) 0.087(4) -0.005(3) -0.030(3) -0.003(3)
C41 0.068(3) 0.051(3) 0.056(3) 0.003(3) -0.012(3) -0.011(3)
P3 0.0607(8) 0.0550(7) 0.0526(8) 0.0013(7) -0.0126(7) -0.0219(7)
P4 0.0535(7) 0.0623(8) 0.0447(8) 0.0004(7) -0.0068(6) -0.0267(6)
O5 0.087(2) 0.0502(18) 0.077(3) 0.0093(19) -0.021(2) -0.0309(18)
O6 0.085(2) 0.069(2) 0.053(2) 0.0197(18) -0.0248(19) -0.0352(19)
O7 0.0594(19) 0.072(2) 0.064(2) -0.0117(18) -0.0048(17) -0.0372(16)
O8 0.058(2) 0.0589(19) 0.054(2) -0.0096(17) -0.0123(17) -0.0154(17)
C42 0.050(3) 0.046(3) 0.040(3) 0.004(2) -0.016(2) -0.016(2)
C43 0.095(4) 0.060(3) 0.044(3) 0.001(3) -0.011(3) -0.040(3)
C44 0.079(4) 0.100(4) 0.045(3) 0.008(3) -0.003(3) -0.045(3)
C45 0.066(3) 0.074(3) 0.049(3) -0.013(3) 0.001(3) -0.034(3)
C46 0.045(3) 0.053(3) 0.052(3) -0.001(3) -0.006(2) -0.020(2)
C47 0.044(2) 0.062(3) 0.036(3) -0.013(2) 0.003(2) -0.028(2)
C48 0.037(2) 0.041(2) 0.038(3) 0.002(2) 0.005(2) -0.012(2)
C49 0.052(3) 0.048(3) 0.043(3) -0.012(2) 0.000(2) -0.020(2)
C50 0.073(3) 0.053(3) 0.042(3) -0.004(2) 0.006(3) -0.024(3)
C51 0.062(3) 0.064(3) 0.033(3) 0.008(2) -0.007(2) -0.022(3)
C52 0.073(4) 0.061(3) 0.045(3) 0.000(3) 0.001(3) -0.010(3)
C53 0.043(3) 0.043(2) 0.044(3) -0.006(2) -0.003(2) -0.017(2)
C54 0.079(4) 0.071(3) 0.070(4) 0.002(3) -0.008(3) -0.035(3)
C55 0.125(5) 0.122(4) 0.148(6) -0.069(4) 0.030(5) -0.085(4)
C56 0.078(3) 0.065(3) 0.055(3) -0.004(3) -0.011(3) -0.032(3)
C57 0.104(4) 0.145(5) 0.128(5) -0.049(4) -0.028(4) -0.072(4)
C58 0.127(6) 0.079(4) 0.120(4) -0.028(4) 0.018(5) -0.017(4)
C59 0.060(3) 0.080(4) 0.034(3) -0.004(3) -0.011(3) -0.020(3)
C60 0.087(5) 0.093(4) 0.054(4) -0.011(3) -0.018(3) -0.005(4)
C61 0.067(4) 0.113(5) 0.089(5) -0.008(4) -0.021(4) -0.007(4)
C62 0.103(7) 0.156(7) 0.067(5) -0.005(5) -0.015(4) -0.028(5)
C63 0.091(4) 0.115(4) 0.081(4) -0.018(4) 0.009(4) -0.053(3)
C64 0.051(3) 0.112(5) 0.076(4) -0.015(4) -0.001(3) -0.029(3)
C65 0.052(3) 0.049(3) 0.062(3) -0.009(3) -0.016(3) -0.010(3)
C66 0.063(3) 0.064(3) 0.057(3) -0.009(3) -0.001(3) -0.020(3)
C67 0.060(3) 0.069(3) 0.069(3) -0.004(3) -0.002(3) -0.015(3)
C68 0.091(4) 0.062(3) 0.050(3) -0.001(3) -0.005(3) -0.012(3)
C69 0.089(4) 0.062(3) 0.082(4) -0.036(3) -0.042(3) -0.001(3)
C70 0.068(3) 0.054(3) 0.077(4) -0.015(3) -0.020(3) -0.025(3)
C71 0.051(3) 0.080(3) 0.062(3) -0.024(3) 0.012(3) -0.041(2)
C72 0.100(4) 0.096(4) 0.059(4) -0.019(3) 0.019(3) -0.053(3)
C73 0.088(4) 0.191(6) 0.071(4) -0.044(4) 0.028(4) -0.076(4)
C74 0.080(4) 0.131(5) 0.108(5) -0.048(4) 0.005(4) -0.039(4)
C75 0.103(5) 0.111(5) 0.156(7) -0.029(5) 0.032(5) -0.058(4)
C76 0.067(4) 0.072(4) 0.079(4) -0.028(3) 0.012(3) -0.015(3)
C77 0.060(3) 0.090(4) 0.055(3) -0.006(3) -0.004(3) -0.039(3)
C78 0.098(5) 0.107(5) 0.074(4) 0.023(4) -0.031(4) -0.038(4)
C79 0.117(5) 0.163(7) 0.092(5) 0.034(5) -0.063(4) -0.055(5)
C80 0.135(5) 0.143(5) 0.096(5) 0.013(5) -0.029(4) -0.086(4)
C81 0.147(6) 0.130(5) 0.093(5) -0.023(4) -0.036(5) -0.073(5)
C82 0.107(4) 0.108(4) 0.118(6) -0.026(4) -0.010(4) -0.066(4)

loop_
_atom_type_symbol
_atom_type_description
_atom_type_scat_dispersion_real
_atom_type_scat_dispersion_imag
_atom_type_scat_source
C C 0.0033 0.0016 'International Tables Vol C Tables 4.2.6.8 and 6.1.1.4'
H H 0.0000 0.0000 'International Tables Vol C Tables 4.2.6.8 and 6.1.1.4'
O O 0.0106 0.0060 'International Tables Vol C Tables 4.2.6.8 and 6.1.1.4'
P P 0.1023 0.0942 'International Tables Vol C Tables 4.2.6.8 and 6.1.1.4'

loop_
_geom_angle_atom_site_label_1
_geom_angle_atom_site_label_2
_geom_angle_atom_site_label_3
_geom_angle
O1 P1 C24 112.67(18)
O1 P1 C18 109.7(2)
C24 P1 C18 105.77(19)
O1 P1 C1 117.2(2)
C24 P1 C1 106.0(2)
C18 P1 C1 104.65(19)
O2 P2 C36 111.6(2)
O2 P2 C30 110.9(2)
C36 P2 C30 104.5(2)
O2 P2 C12 116.7(2)
C36 P2 C12 105.7(2)
C30 P2 C12 106.5(2)
C8 O3 C13 118.5(4)
C5 O4 C15 115.8(4)
C2 C1 C6 119.5(4)
C2 C1 P1 118.0(3)
C6 C1 P1 121.2(3)
C3 C2 C1 120.1(4)
C3 C2 H2B 120.0
C1 C2 H2B 120.0
C2 C3 C4 120.5(5)
C2 C3 H3A 119.8
C4 C3 H3A 119.8
C5 C4 C3 119.0(5)
C5 C4 H4A 120.5
C3 C4 H4A 120.5
C4 C5 C6 122.1(4)
C4 C5 O4 122.2(4)
C6 C5 O4 115.5(4)
C5 C6 C1 118.5(4)
C5 C6 C7 118.5(4)
C1 C6 C7 123.0(4)
C12 C7 C8 119.5(4)
C12 C7 C6 123.2(4)
C8 C7 C6 117.2(4)
C9 C8 O3 122.5(4)
C9 C8 C7 120.1(4)
O3 C8 C7 117.4(4)
C8 C9 C10 120.9(4)
C8 C9 H9A 119.6
C10 C9 H9A 119.6
C11 C10 C9 119.2(5)
C11 C10 H10A 120.4
C9 C10 H10A 120.4
C10 C11 C12 122.6(5)
C10 C11 H11A 118.7
C12 C11 H11A 118.7
C7 C12 C11 117.5(4)
C7 C12 P2 121.7(3)
C11 C12 P2 120.8(4)
O3 C13 C17 106.3(5)
O3 C13 C14 107.9(4)
C17 C13 C14 110.2(5)
O3 C13 H13A 110.8
C17 C13 H13A 110.8
C14 C13 H13A 110.8
C15 C14 C13 115.7(5)
C15 C14 H14A 108.4
C13 C14 H14A 108.4
C15 C14 H14B 108.4
C13 C14 H14B 108.4
H14A C14 H14B 107.4
O4 C15 C14 115.3(4)
O4 C15 C16 102.5(5)
C14 C15 C16 115.7(5)
O4 C15 H15A 107.6
C14 C15 H15A 107.6
C16 C15 H15A 107.6
C15 C16 H16A 109.5
C15 C16 H16B 109.5
H16A C16 H16B 109.5
C15 C16 H16C 109.5
H16A C16 H16C 109.5
H16B C16 H16C 109.5
C13 C17 H17A 109.5
C13 C17 H17B 109.5
H17A C17 H17B 109.5
C13 C17 H17C 109.5
H17A C17 H17C 109.5
H17B C17 H17C 109.5
C19 C18 C23 118.7(4)
C19 C18 P1 119.1(3)
C23 C18 P1 121.7(3)
C18 C19 C20 119.9(4)
C18 C19 H19A 120.1
C20 C19 H19A 120.1
C21 C20 C19 120.3(4)
C21 C20 H20A 119.8
C19 C20 H20A 119.8
C20 C21 C22 120.1(5)
C20 C21 H21A 119.9
C22 C21 H21A 119.9
C23 C22 C21 118.7(5)
C23 C22 H22A 120.7
C21 C22 H22A 120.7
C22 C23 C18 122.2(5)
C22 C23 H23A 118.9
C18 C23 H23A 118.9
C29 C24 C25 118.1(4)
C29 C24 P1 124.4(3)
C25 C24 P1 117.6(3)
C26 C25 C24 121.6(5)
C26 C25 H25A 119.2
C24 C25 H25A 119.2
C25 C26 C27 119.8(5)
C25 C26 H26A 120.1
C27 C26 H26A 120.1
C28 C27 C26 119.3(5)
C28 C27 H27A 120.4
C26 C27 H27A 120.4
C27 C28 C29 119.9(5)
C27 C28 H28A 120.0
C29 C28 H28A 120.0
C24 C29 C28 121.2(4)
C24 C29 H29A 119.4
C28 C29 H29A 119.4
C31 C30 C35 118.3(5)
C31 C30 P2 118.5(4)
C35 C30 P2 122.8(4)
C30 C31 C32 121.5(5)
C30 C31 H31A 119.3
C32 C31 H31A 119.3
C31 C32 C33 120.1(5)
C31 C32 H32A 119.9
C33 C32 H32A 119.9
C34 C33 C32 119.8(5)
C34 C33 H33A 120.1
C32 C33 H33A 120.1
C33 C34 C35 119.5(5)
C33 C34 H34A 120.2
C35 C34 H34A 120.2
C30 C35 C34 120.7(5)
C30 C35 H35A 119.6
C34 C35 H35A 119.6
C41 C36 C37 116.7(5)
C41 C36 P2 117.3(4)
C37 C36 P2 125.5(3)
C38 C37 C36 122.0(5)
C38 C37 H37A 119.0
C36 C37 H37A 119.0
C39 C38 C37 119.7(5)
C39 C38 H38A 120.2
C37 C38 H38A 120.2
C38 C39 C40 122.7(6)
C38 C39 H39A 118.6
C40 C39 H39A 118.6
C39 C40 C41 116.2(5)
C39 C40 H40A 121.9
C41 C40 H40A 121.9
C36 C41 C40 122.6(5)
C36 C41 H41A 118.7
C40 C41 H41A 118.7
O5 P3 C65 112.0(2)
O5 P3 C59 109.4(2)
C65 P3 C59 106.6(2)
O5 P3 C42 111.9(2)
C65 P3 C42 113.8(2)
C59 P3 C42 102.5(2)
O6 P4 C77 110.8(2)
O6 P4 C71 111.4(2)
C77 P4 C71 107.4(2)
O6 P4 C53 115.9(2)
C77 P4 C53 107.9(2)
C71 P4 C53 102.9(2)
C49 O7 C54 117.6(4)
C46 O8 C56 117.9(4)
C43 C42 C47 118.9(4)
C43 C42 P3 111.5(3)
C47 C42 P3 129.0(3)
C42 C43 C44 121.7(5)
C42 C43 H43A 119.1
C44 C43 H43A 119.1
C45 C44 C43 119.5(5)
C45 C44 H44A 120.2
C43 C44 H44A 120.2
C44 C45 C46 120.1(5)
C44 C45 H45A 120.0
C46 C45 H45A 120.0
O8 C46 C45 121.5(4)
O8 C46 C47 117.8(4)
C45 C46 C47 120.7(4)
C46 C47 C42 118.9(4)
C46 C47 C48 115.0(4)
C42 C47 C48 125.9(4)
C49 C48 C53 119.4(4)
C49 C48 C47 116.6(4)
C53 C48 C47 123.6(3)
O7 C49 C48 115.1(3)
O7 C49 C50 121.8(4)
C48 C49 C50 122.8(4)
C49 C50 C51 116.9(4)
C49 C50 H50A 121.5
C51 C50 H50A 121.5
C50 C51 C52 121.6(4)
C50 C51 H51A 119.2
C52 C51 H51A 119.2
C51 C52 C53 120.5(4)
C51 C52 H52A 119.8
C53 C52 H52A 119.8
C52 C53 C48 118.5(4)
C52 C53 P4 121.1(3)
C48 C53 P4 119.8(3)
O7 C54 C57 105.9(5)
O7 C54 C55 112.4(5)
C57 C54 C55 114.8(6)
O7 C54 H54A 107.8
C57 C54 H54A 107.8
C55 C54 H54A 107.8
C54 C55 C56 120.1(6)
C54 C55 H55A 107.3
C56 C55 H55A 107.3
C54 C55 H55B 107.3
C56 C55 H55B 107.3
H55A C55 H55B 106.9
O8 C56 C58 108.5(5)
O8 C56 C55 109.0(4)
C58 C56 C55 111.2(5)
O8 C56 H56A 109.4
C58 C56 H56A 109.4
C55 C56 H56A 109.4
C54 C57 H57A 109.5
C54 C57 H57B 109.5
H57A C57 H57B 109.5
C54 C57 H57C 109.5
H57A C57 H57C 109.5
H57B C57 H57C 109.5
C56 C58 H58A 109.5
C56 C58 H58B 109.5
H58A C58 H58B 109.5
C56 C58 H58C 109.5
H58A C58 H58C 109.5
H58B C58 H58C 109.5
C60 C59 C64 119.6(6)
C60 C59 P3 119.0(5)
C64 C59 P3 121.4(4)
C59 C60 C61 120.4(7)
C59 C60 H60A 119.8
C61 C60 H60A 119.8
C62 C61 C60 121.4(7)
C62 C61 H61A 119.3
C60 C61 H61A 119.3
C61 C62 C63 122.2(8)
C61 C62 H62A 118.9
C63 C62 H62A 118.9
C62 C63 C64 118.9(7)
C62 C63 H63A 120.6
C64 C63 H63A 120.6
C63 C64 C59 117.4(6)
C63 C64 H64A 121.3
C59 C64 H64A 121.3
C66 C65 C70 117.4(5)
C66 C65 P3 123.7(4)
C70 C65 P3 118.6(4)
C67 C66 C65 122.0(6)
C67 C66 H66A 119.0
C65 C66 H66A 119.0
C68 C67 C66 119.4(6)
C68 C67 H67A 120.3
C66 C67 H67A 120.3
C67 C68 C69 121.3(6)
C67 C68 H68A 119.3
C69 C68 H68A 119.3
C68 C69 C70 121.3(6)
C68 C69 H69A 119.3
C70 C69 H69A 119.3
C69 C70 C65 118.5(5)
C69 C70 H70A 120.8
C65 C70 H70A 120.8
C76 C71 C72 118.6(4)
C76 C71 P4 121.8(3)
C72 C71 P4 119.6(3)
C71 C72 C73 118.2(5)
C71 C72 H72A 120.9
C73 C72 H72A 120.9
C74 C73 C72 122.9(5)
C74 C73 H73A 118.5
C72 C73 H73A 118.5
C75 C74 C73 117.7(5)
C75 C74 H74A 121.1
C73 C74 H74A 121.1
C74 C75 C76 119.7(5)
C74 C75 H75A 120.2
C76 C75 H75A 120.2
C71 C76 C75 122.7(5)
C71 C76 H76A 118.6
C75 C76 H76A 118.6
C78 C77 C82 117.7(5)
C78 C77 P4 127.0(4)
C82 C77 P4 115.2(4)
C77 C78 C79 122.9(6)
C77 C78 H78A 118.5
C79 C78 H78A 118.5
C80 C79 C78 116.0(6)
C80 C79 H79A 122.0
C78 C79 H79A 122.0
C81 C80 C79 124.3(6)
C81 C80 H80A 117.8
C79 C80 H80A 117.8
C80 C81 C82 116.1(6)
C80 C81 H81A 122.0
C82 C81 H81A 122.0
C77 C82 C81 122.8(5)
C77 C82 H82A 118.6
C81 C82 H82A 118.6

loop_
_geom_bond_atom_site_label_1
_geom_bond_atom_site_label_2
_geom_bond_distance
P1 O1 1.477(3)
P1 C24 1.799(4)
P1 C18 1.810(5)
P1 C1 1.825(5)
P2 O2 1.469(3)
P2 C36 1.801(5)
P2 C30 1.816(5)
P2 C12 1.818(5)
O3 C8 1.391(6)
O3 C13 1.438(6)
O4 C5 1.381(5)
O4 C15 1.425(6)
C1 C2 1.391(6)
C1 C6 1.415(6)
C2 C3 1.378(6)
C2 H2B 0.9300
C3 C4 1.400(7)
C3 H3A 0.9300
C4 C5 1.366(6)
C4 H4A 0.9300
C5 C6 1.380(6)
C6 C7 1.498(6)
C7 C12 1.389(6)
C7 C8 1.403(6)
C8 C9 1.360(6)
C9 C10 1.379(7)
C9 H9A 0.9300
C10 C11 1.337(6)
C10 H10A 0.9300
C11 C12 1.409(6)
C11 H11A 0.9300
C13 C17 1.487(8)
C13 C14 1.598(8)
C13 H13A 0.9800
C14 C15 1.434(8)
C14 H14A 0.9700
C14 H14B 0.9700
C15 C16 1.472(9)
C15 H15A 0.9800
C16 H16A 0.9600
C16 H16B 0.9600
C16 H16C 0.9600
C17 H17A 0.9600
C17 H17B 0.9600
C17 H17C 0.9600
C18 C19 1.380(5)
C18 C23 1.387(5)
C19 C20 1.394(5)
C19 H19A 0.9300
C20 C21 1.377(5)
C20 H20A 0.9300
C21 C22 1.392(5)
C21 H21A 0.9300
C22 C23 1.369(5)
C22 H22A 0.9300
C23 H23A 0.9300
C24 C29 1.378(5)
C24 C25 1.381(5)
C25 C26 1.376(5)
C25 H25A 0.9300
C26 C27 1.386(6)
C26 H26A 0.9300
C27 C28 1.382(5)
C27 H27A 0.9300
C28 C29 1.386(5)
C28 H28A 0.9300
C29 H29A 0.9300
C30 C31 1.365(6)
C30 C35 1.386(6)
C31 C32 1.369(7)
C31 H31A 0.9300
C32 C33 1.380(8)
C32 H32A 0.9300
C33 C34 1.367(7)
C33 H33A 0.9300
C34 C35 1.389(7)
C34 H34A 0.9300
C35 H35A 0.9300
C36 C41 1.377(6)
C36 C37 1.391(6)
C37 C38 1.357(8)
C37 H37A 0.9300
C38 C39 1.355(7)
C38 H38A 0.9300
C39 C40 1.367(7)
C39 H39A 0.9300
C40 C41 1.419(8)
C40 H40A 0.9300
C41 H41A 0.9300
P3 O5 1.478(4)
P3 C65 1.790(5)
P3 C59 1.796(6)
P3 C42 1.809(5)
P4 O6 1.492(3)
P4 C77 1.796(5)
P4 C71 1.802(4)
P4 C53 1.805(4)
O7 C49 1.383(5)
O7 C54 1.474(7)
O8 C46 1.366(5)
O8 C56 1.438(7)
C42 C43 1.376(6)
C42 C47 1.405(6)
C43 C44 1.393(7)
C43 H43A 0.9300
C44 C45 1.362(7)
C44 H44A 0.9300
C45 C46 1.393(7)
C45 H45A 0.9300
C46 C47 1.396(6)
C47 C48 1.509(6)
C48 C49 1.390(5)
C48 C53 1.405(5)
C49 C50 1.392(5)
C50 C51 1.395(5)
C50 H50A 0.9300
C51 C52 1.396(5)
C51 H51A 0.9300
C52 C53 1.398(5)
C52 H52A 0.9300
C54 C57 1.475(9)
C54 C55 1.500(8)
C54 H54A 0.9800
C55 C56 1.531(8)
C55 H55A 0.9700
C55 H55B 0.9700
C56 C58 1.519(7)
C56 H56A 0.9800
C57 H57A 0.9600
C57 H57B 0.9600
C57 H57C 0.9600
C58 H58A 0.9600
C58 H58B 0.9600
C58 H58C 0.9600
C59 C60 1.373(8)
C59 C64 1.412(9)
C60 C61 1.386(9)
C60 H60A 0.9300
C61 C62 1.273(11)
C61 H61A 0.9300
C62 C63 1.404(10)
C62 H62A 0.9300
C63 C64 1.418(9)
C63 H63A 0.9300
C64 H64A 0.9300
C65 C66 1.397(7)
C65 C70 1.413(8)
C66 C67 1.388(7)
C66 H66A 0.9300
C67 C68 1.323(9)
C67 H67A 0.9300
C68 C69 1.374(9)
C68 H68A 0.9300
C69 C70 1.388(8)
C69 H69A 0.9300
C70 H70A 0.9300
C71 C76 1.367(5)
C71 C72 1.388(5)
C72 C73 1.392(5)
C72 H72A 0.9300
C73 C74 1.384(5)
C73 H73A 0.9300
C74 C75 1.370(6)
C74 H74A 0.9300
C75 C76 1.382(5)
C75 H75A 0.9300
C76 H76A 0.9300
C77 C78 1.378(5)
C77 C82 1.389(5)
C78 C79 1.396(6)
C78 H78A 0.9300
C79 C80 1.391(6)
C79 H79A 0.9300
C80 C81 1.382(6)
C80 H80A 0.9300
C81 C82 1.395(6)
C81 H81A 0.9300
C82 H82A 0.9300

loop_
_geom_torsion_atom_site_label_1
_geom_torsion_atom_site_label_2
_geom_torsion_atom_site_label_3
_geom_torsion_atom_site_label_4
_geom_torsion
O1 P1 C1 C2 159.0(4)
C24 P1 C1 C2 32.2(4)
C18 P1 C1 C2 -79.3(4)
O1 P1 C1 C6 -33.9(4)
C24 P1 C1 C6 -160.6(4)
C18 P1 C1 C6 87.8(4)
C6 C1 C2 C3 -2.2(7)
P1 C1 C2 C3 165.2(4)
C1 C2 C3 C4 -1.2(8)
C2 C3 C4 C5 0.3(8)
C3 C4 C5 C6 4.2(8)
C3 C4 C5 O4 178.8(5)
C15 O4 C5 C4 55.8(6)
C15 O4 C5 C6 -129.2(5)
C4 C5 C6 C1 -7.5(7)
O4 C5 C6 C1 177.5(4)
C4 C5 C6 C7 175.2(4)
O4 C5 C6 C7 0.2(6)
C2 C1 C6 C5 6.4(7)
P1 C1 C6 C5 -160.5(3)
C2 C1 C6 C7 -176.4(4)
P1 C1 C6 C7 16.7(6)
C5 C6 C7 C12 -107.2(5)
C1 C6 C7 C12 75.7(6)
C5 C6 C7 C8 70.2(6)
C1 C6 C7 C8 -107.0(5)
C13 O3 C8 C9 61.0(6)
C13 O3 C8 C7 -116.8(5)
C12 C7 C8 C9 -0.2(7)
C6 C7 C8 C9 -177.7(4)
C12 C7 C8 O3 177.7(4)
C6 C7 C8 O3 0.2(6)
O3 C8 C9 C10 178.6(5)
C7 C8 C9 C10 -3.6(7)
C8 C9 C10 C11 3.6(8)
C9 C10 C11 C12 0.2(8)
C8 C7 C12 C11 3.8(7)
C6 C7 C12 C11 -178.9(4)
C8 C7 C12 P2 -174.9(3)
C6 C7 C12 P2 2.4(6)
C10 C11 C12 C7 -3.9(7)
C10 C11 C12 P2 174.8(4)
O2 P2 C12 C7 -76.4(4)
C36 P2 C12 C7 158.9(4)
C30 P2 C12 C7 48.1(4)
O2 P2 C12 C11 104.9(4)
C36 P2 C12 C11 -19.8(4)
C30 P2 C12 C11 -130.6(4)
C8 O3 C13 C17 -130.2(5)
C8 O3 C13 C14 111.6(5)
O3 C13 C14 C15 -80.2(6)
C17 C13 C14 C15 164.2(5)
C5 O4 C15 C14 62.3(6)
C5 O4 C15 C16 -171.1(5)
C13 C14 C15 O4 51.2(6)
C13 C14 C15 C16 -68.3(7)
O1 P1 C18 C19 -61.1(4)
C24 P1 C18 C19 60.6(4)
C1 P1 C18 C19 172.4(3)
O1 P1 C18 C23 111.1(4)
C24 P1 C18 C23 -127.1(4)
C1 P1 C18 C23 -15.4(4)
C23 C18 C19 C20 -2.8(7)
P1 C18 C19 C20 169.7(4)
C18 C19 C20 C21 0.9(7)
C19 C20 C21 C22 2.0(8)
C20 C21 C22 C23 -2.9(9)
C21 C22 C23 C18 0.9(9)
C19 C18 C23 C22 1.9(8)
P1 C18 C23 C22 -170.4(4)
O1 P1 C24 C29 142.4(4)
C18 P1 C24 C29 22.6(4)
C1 P1 C24 C29 -88.1(4)
O1 P1 C24 C25 -37.4(5)
C18 P1 C24 C25 -157.2(4)
C1 P1 C24 C25 92.0(4)
C29 C24 C25 C26 -2.8(8)
P1 C24 C25 C26 177.1(5)
C24 C25 C26 C27 2.2(9)
C25 C26 C27 C28 -1.5(9)
C26 C27 C28 C29 1.4(9)
C25 C24 C29 C28 2.7(7)
P1 C24 C29 C28 -177.2(4)
C27 C28 C29 C24 -2.0(8)
O2 P2 C30 C31 -6.1(5)
C36 P2 C30 C31 114.3(4)
C12 P2 C30 C31 -134.0(4)
O2 P2 C30 C35 -179.2(4)
C36 P2 C30 C35 -58.9(5)
C12 P2 C30 C35 52.8(5)
C35 C30 C31 C32 -1.6(8)
P2 C30 C31 C32 -175.0(5)
C30 C31 C32 C33 0.0(9)
C31 C32 C33 C34 0.1(9)
C32 C33 C34 C35 1.3(9)
C31 C30 C35 C34 3.0(8)
P2 C30 C35 C34 176.2(4)
C33 C34 C35 C30 -2.9(9)
O2 P2 C36 C41 13.4(5)
C30 P2 C36 C41 -106.6(4)
C12 P2 C36 C41 141.2(4)
O2 P2 C36 C37 -175.3(4)
C30 P2 C36 C37 64.7(5)
C12 P2 C36 C37 -47.5(5)
C41 C36 C37 C38 -2.6(7)
P2 C36 C37 C38 -174.0(4)
C36 C37 C38 C39 1.6(8)
C37 C38 C39 C40 -1.2(9)
C38 C39 C40 C41 1.8(9)
C37 C36 C41 C40 3.4(8)
P2 C36 C41 C40 175.5(4)
C39 C40 C41 C36 -3.0(8)
O5 P3 C42 C43 47.3(5)
C65 P3 C42 C43 175.5(4)
C59 P3 C42 C43 -69.8(4)
O5 P3 C42 C47 -141.4(5)
C65 P3 C42 C47 -13.2(6)
C59 P3 C42 C47 101.5(5)
C47 C42 C43 C44 -0.5(8)
P3 C42 C43 C44 171.8(5)
C42 C43 C44 C45 -1.5(9)
C43 C44 C45 C46 0.3(8)
C56 O8 C46 C45 59.5(6)
C56 O8 C46 C47 -122.3(5)
C44 C45 C46 O8 -178.9(5)
C44 C45 C46 C47 3.0(8)
O8 C46 C47 C42 176.8(4)
C45 C46 C47 C42 -4.9(7)
O8 C46 C47 C48 0.3(6)
C45 C46 C47 C48 178.5(4)
C43 C42 C47 C46 3.7(7)
P3 C42 C47 C46 -167.1(4)
C43 C42 C47 C48 179.8(5)
P3 C42 C47 C48 9.0(7)
C46 C47 C48 C49 68.0(5)
C42 C47 C48 C49 -108.2(5)
C46 C47 C48 C53 -105.2(5)
C42 C47 C48 C53 78.6(6)
C54 O7 C49 C48 -131.7(4)
C54 O7 C49 C50 54.4(5)
C53 C48 C49 O7 -178.3(3)
C47 C48 C49 O7 8.2(5)
C53 C48 C49 C50 -4.4(6)
C47 C48 C49 C50 -177.9(4)
O7 C49 C50 C51 176.9(4)
C48 C49 C50 C51 3.5(6)
C49 C50 C51 C52 -2.3(6)
C50 C51 C52 C53 2.2(6)
C51 C52 C53 C48 -3.0(6)
C51 C52 C53 P4 168.6(3)
C49 C48 C53 C52 4.1(6)
C47 C48 C53 C52 177.1(4)
C49 C48 C53 P4 -167.7(3)
C47 C48 C53 P4 5.3(5)
O6 P4 C53 C52 134.6(4)
C77 P4 C53 C52 9.7(4)
C71 P4 C53 C52 -103.6(4)
O6 P4 C53 C48 -53.9(4)
C77 P4 C53 C48 -178.7(3)
C71 P4 C53 C48 67.9(4)
C49 O7 C54 C57 -179.4(4)
C49 O7 C54 C55 54.4(6)
O7 C54 C55 C56 53.4(8)
C57 C54 C55 C56 -67.8(8)
C46 O8 C56 C58 -131.4(5)
C46 O8 C56 C55 107.4(5)
C54 C55 C56 O8 -74.0(7)
C54 C55 C56 C58 166.5(6)
O5 P3 C59 C60 21.0(5)
C65 P3 C59 C60 -100.3(4)
C42 P3 C59 C60 139.9(4)
O5 P3 C59 C64 -160.1(4)
C65 P3 C59 C64 78.6(5)
C42 P3 C59 C64 -41.3(5)
C64 C59 C60 C61 0.4(8)
P3 C59 C60 C61 179.2(5)
C59 C60 C61 C62 -0.9(10)
C60 C61 C62 C63 2.8(11)
C61 C62 C63 C64 -4.0(11)
C62 C63 C64 C59 3.2(9)
C60 C59 C64 C63 -1.6(8)
P3 C59 C64 C63 179.6(4)
O5 P3 C65 C66 -153.2(4)
C59 P3 C65 C66 -33.6(5)
C42 P3 C65 C66 78.6(5)
O5 P3 C65 C70 20.2(4)
C59 P3 C65 C70 139.9(4)
C42 P3 C65 C70 -107.9(4)
C70 C65 C66 C67 4.8(7)
P3 C65 C66 C67 178.4(4)
C65 C66 C67 C68 -3.4(8)
C66 C67 C68 C69 0.1(8)
C67 C68 C69 C70 1.5(8)
C68 C69 C70 C65 0.1(7)
C66 C65 C70 C69 -3.1(7)
P3 C65 C70 C69 -177.0(4)
O6 P4 C71 C76 169.1(4)
C77 P4 C71 C76 -69.4(5)
C53 P4 C71 C76 44.4(5)
O6 P4 C71 C72 -12.0(5)
C77 P4 C71 C72 109.5(5)
C53 P4 C71 C72 -136.8(4)
C76 C71 C72 C73 -1.1(8)
P4 C71 C72 C73 -180.0(5)
C71 C72 C73 C74 -0.8(10)
C72 C73 C74 C75 3.6(11)
C73 C74 C75 C76 -4.4(10)
C72 C71 C76 C75 0.2(9)
P4 C71 C76 C75 179.0(5)
C74 C75 C76 C71 2.7(10)
O6 P4 C77 C78 157.3(5)
C71 P4 C77 C78 35.5(5)
C53 P4 C77 C78 -74.9(5)
O6 P4 C77 C82 -19.3(5)
C71 P4 C77 C82 -141.2(4)
C53 P4 C77 C82 108.5(4)
C82 C77 C78 C79 -1.0(9)
P4 C77 C78 C79 -177.6(5)
C77 C78 C79 C80 -0.5(9)
C78 C79 C80 C81 0.0(10)
C79 C80 C81 C82 2.0(10)
C78 C77 C82 C81 3.2(9)
P4 C77 C82 C81 -179.8(5)
C80 C81 C82 C77 -3.7(9)
